data_7040465
loop_
_publ_author_name
'De-Botton, Sophie'
'Romm, Ronit'
'Bensoussan, Guillaume'
'Hitrik, Maria'
'Musa, Sanaa'
'Gelman, Dmitri'

_publ_section_title
;
 Coordination versatility of p-hydroquinone-functionalized
 dibenzobarrelene-based PC(sp(3))P pincer ligands.
;
_journal_issue 40
_journal_name_full 'Dalton transactions (Cambridge, England : 2003)'
_journal_page_first 16040
_journal_page_last 16046
_journal_paper_doi 10.1039/c6dt02201d
_journal_volume 45
_journal_year 2016
_chemical_formula_moiety 'C44 H31 Cl O2 P2 Pt, 4(C2 H3 N)'
_chemical_formula_sum 'C52 H43 Cl N4 O2 P2 Pt'
_chemical_formula_weight 1048.38
_chemical_name_systematic
; 
 ? 
;
_space_group_IT_number 2
_symmetry_cell_setting triclinic
_symmetry_space_group_name_Hall '-P 1'
_symmetry_space_group_name_H-M 'P -1'
_atom_sites_solution_hydrogens geom
_atom_sites_solution_primary direct
_atom_sites_solution_secondary difmap
_audit_creation_method SHELXL-97
_audit_update_record
;
2016-08-11 deposited with the CCDC.
2016-08-23 downloaded from the CCDC.
;
_cell_angle_alpha 118.029(2)
_cell_angle_beta 106.215(2)
_cell_angle_gamma 90.297(2)
_cell_formula_units_Z 2
_cell_length_a 12.485(1)
_cell_length_b 14.669(2)
_cell_length_c 15.038(2)
_cell_measurement_reflns_used 9005
_cell_measurement_temperature 150(1)
_cell_measurement_theta_max 27.874
_cell_measurement_theta_min 2.167
_cell_volume 2303.9(5)
_computing_cell_refinement 'Bruker SMART'
_computing_data_collection 'Bruker SMART'
_computing_data_reduction 'Bruker SAINT'
_computing_molecular_graphics 'Bruker SHELXTL'
_computing_publication_material 'Bruker SHELXTL'
_computing_structure_refinement 'SHELXL-97 (Sheldrick, 1997)'
_computing_structure_solution 'SHELXS-97 (Sheldrick, 1990)'
_diffrn_ambient_temperature 150(2)
_diffrn_measured_fraction_theta_full 0.980
_diffrn_measured_fraction_theta_max 0.980
_diffrn_measurement_device_type 'CCD area detector'
_diffrn_measurement_method 'phi and omega scans'
_diffrn_radiation_monochromator graphite
_diffrn_radiation_source 'fine-focus sealed tube'
_diffrn_radiation_type MoK\a
_diffrn_radiation_wavelength 0.71073
_diffrn_reflns_av_R_equivalents 0.0387
_diffrn_reflns_av_sigmaI/netI 0.0511
_diffrn_reflns_limit_h_max 15
_diffrn_reflns_limit_h_min -15
_diffrn_reflns_limit_k_max 18
_diffrn_reflns_limit_k_min -18
_diffrn_reflns_limit_l_max 18
_diffrn_reflns_limit_l_min -18
_diffrn_reflns_number 22979
_diffrn_reflns_theta_full 26.00
_diffrn_reflns_theta_max 26.00
_diffrn_reflns_theta_min 2.55
_exptl_absorpt_coefficient_mu 3.218
_exptl_absorpt_correction_T_max 0.7391
_exptl_absorpt_correction_T_min 0.5248
_exptl_absorpt_correction_type multi-scan
_exptl_absorpt_process_details 'Bruker SADABS V2.05'
_exptl_crystal_colour colorless
_exptl_crystal_density_diffrn 1.511
_exptl_crystal_density_method 'not measured'
_exptl_crystal_description plate
_exptl_crystal_F_000 1048
_exptl_crystal_size_max 0.23
_exptl_crystal_size_mid 0.20
_exptl_crystal_size_min 0.10
_refine_diff_density_max 1.959
_refine_diff_density_min -1.049
_refine_diff_density_rms 0.112
_refine_ls_extinction_method none
_refine_ls_goodness_of_fit_ref 1.041
_refine_ls_hydrogen_treatment mixed
_refine_ls_matrix_type full
_refine_ls_number_parameters 606
_refine_ls_number_reflns 8896
_refine_ls_number_restraints 6
_refine_ls_restrained_S_all 1.041
_refine_ls_R_factor_all 0.0447
_refine_ls_R_factor_gt 0.0375
_refine_ls_shift/su_max 0.042
_refine_ls_shift/su_mean 0.001
_refine_ls_structure_factor_coef Fsqd
_refine_ls_weighting_details 'calc w=1/[\s^2^(Fo^2^)+(0.0531P)^2^+0.0000P] where P=(Fo^2^+2Fc^2^)/3'
_refine_ls_weighting_scheme calc
_refine_ls_wR_factor_gt 0.0886
_refine_ls_wR_factor_ref 0.0910
_reflns_number_gt 7846
_reflns_number_total 8896
_reflns_threshold_expression >2sigma(I)
_cod_data_source_file c6dt02201d3.cif
_cod_data_source_block 11_CCDC-1411552
_cod_depositor_comments
;
The following automatic conversions were performed:

'_symmetry_cell_setting' value 'Triclinic' changed to 'triclinic'
according to
/usr/data/users/saulius/crontab/automatic-downloads/rss-feeds/RSC/lib/dictionaries/cif_core.dic
dictionary named 'cif_core.dic' version 2.4.2 from 2011-04-26.

Automatic conversion script
Id: cif_fix_values 4268 2015-11-12 08:31:59Z antanas 

 Adding full bibliography for 7040462--7040467.cif.
;
_cod_original_cell_volume 2303.9(4)
_cod_original_sg_symbol_H-M P-1
_cod_database_code 7040465

loop_
_symmetry_equiv_pos_as_xyz
'x, y, z'
'-x, -y, -z'

loop_
_atom_site_label
_atom_site_type_symbol
_atom_site_fract_x
_atom_site_fract_y
_atom_site_fract_z
_atom_site_U_iso_or_equiv
_atom_site_adp_type
_atom_site_occupancy
_atom_site_symmetry_multiplicity
_atom_site_calc_flag
_atom_site_refinement_flags
_atom_site_disorder_assembly
_atom_site_disorder_group
C1 C 0.6740(3) 0.7868(3) 0.8542(3) 0.0216(8) Uani 1 1 d . A .
C2 C 0.6599(3) 0.6760(3) 0.8345(3) 0.0223(8) Uani 1 1 d . . .
C3 C 0.7009(3) 0.5955(3) 0.7657(3) 0.0243(9) Uani 1 1 d . . .
C4 C 0.6836(4) 0.4947(4) 0.7528(4) 0.0334(10) Uani 1 1 d . . .
H4 H 0.7105 0.4387 0.7038 0.040 Uiso 1 1 calc R . .
C5 C 0.6274(4) 0.4778(4) 0.8118(4) 0.0352(11) Uani 1 1 d . . .
H5 H 0.6132 0.4092 0.8013 0.042 Uiso 1 1 calc R . .
C6 C 0.5909(4) 0.5607(4) 0.8873(4) 0.0314(10) Uani 1 1 d . . .
H6 H 0.5539 0.5489 0.9291 0.038 Uiso 1 1 calc R . .
C7 C 0.6097(3) 0.6596(3) 0.8998(3) 0.0233(9) Uani 1 1 d . . .
C8 C 0.5884(3) 0.7610(3) 0.9840(3) 0.0230(9) Uani 1 1 d . . .
H8 H 0.5564 0.7513 1.0335 0.028 Uiso 1 1 calc R . .
C9 C 0.5145(3) 0.8123(3) 0.9270(3) 0.0212(8) Uani 1 1 d . . .
C10 C 0.4171(3) 0.8507(3) 0.9414(3) 0.0233(9) Uani 1 1 d . . .
H10 H 0.3833 0.8393 0.9854 0.028 Uiso 1 1 calc R . .
C11 C 0.3678(4) 0.9069(3) 0.8912(3) 0.0259(9) Uani 1 1 d . . .
H11 H 0.2997 0.9325 0.9004 0.031 Uiso 1 1 calc R . .
C12 C 0.4168(4) 0.9253(3) 0.8288(3) 0.0261(9) Uani 1 1 d . . .
H12 H 0.3841 0.9654 0.7969 0.031 Uiso 1 1 calc R . .
C13 C 0.5149(3) 0.8846(3) 0.8124(3) 0.0214(8) Uani 1 1 d . . .
C14 C 0.5630(3) 0.8277(3) 0.8598(3) 0.0213(8) Uani 1 1 d . . .
C15 C 0.7505(4) 0.8482(3) 0.9729(3) 0.0239(9) Uani 1 1 d . . .
C16 C 0.8534(4) 0.9129(4) 1.0157(3) 0.0280(10) Uani 1 1 d . . .
C17 C 0.9075(4) 0.9635(4) 1.1245(4) 0.0357(11) Uani 1 1 d . . .
H17 H 0.9781 1.0080 1.1540 0.043 Uiso 1 1 calc R . .
C18 C 0.8591(4) 0.9493(4) 1.1900(4) 0.0354(11) Uani 1 1 d . . .
H18 H 0.8962 0.9857 1.2647 0.042 Uiso 1 1 calc R . .
C19 C 0.7580(4) 0.8833(4) 1.1494(3) 0.0311(10) Uani 1 1 d . . .
C20 C 0.7031(3) 0.8330(3) 1.0403(3) 0.0240(9) Uani 1 1 d . . .
C21 C 0.6404(4) 1.0441(4) 0.7976(3) 0.0296(10) Uani 1 1 d . . .
C22 C 0.7543(4) 1.0862(4) 0.8521(4) 0.0422(12) Uani 1 1 d . . .
H22 H 0.8085 1.0420 0.8562 0.051 Uiso 1 1 calc R . .
C23 C 0.7875(5) 1.1930(4) 0.9001(5) 0.0522(15) Uani 1 1 d . . .
H23 H 0.8652 1.2219 0.9375 0.063 Uiso 1 1 calc R . .
C24 C 0.7110(5) 1.2573(4) 0.8948(4) 0.0463(13) Uani 1 1 d . . .
H24 H 0.7357 1.3304 0.9276 0.056 Uiso 1 1 calc R . .
C25 C 0.5984(5) 1.2174(4) 0.8425(4) 0.0388(12) Uani 1 1 d . . .
H25 H 0.5450 1.2628 0.8399 0.047 Uiso 1 1 calc R . .
C26 C 0.5629(4) 1.1107(4) 0.7936(3) 0.0315(10) Uani 1 1 d . . .
H26 H 0.4850 1.0829 0.7570 0.038 Uiso 1 1 calc R . .
C27 C 0.5008(4) 0.8651(4) 0.6071(3) 0.0332(11) Uani 1 1 d . . .
C28 C 0.5352(7) 0.8925(5) 0.5418(4) 0.0595(17) Uani 1 1 d . . .
H28 H 0.6066 0.9346 0.5678 0.071 Uiso 1 1 calc R . .
C29 C 0.4662(8) 0.8588(5) 0.4389(5) 0.073(2) Uani 1 1 d . . .
H29 H 0.4904 0.8772 0.3942 0.087 Uiso 1 1 calc R . .
C30 C 0.3632(7) 0.7990(5) 0.4019(4) 0.065(2) Uani 1 1 d . . .
H30 H 0.3158 0.7762 0.3313 0.078 Uiso 1 1 calc R . .
C31 C 0.3278(6) 0.7718(5) 0.4648(4) 0.0639(19) Uani 1 1 d . . .
H31 H 0.2555 0.7309 0.4385 0.077 Uiso 1 1 calc R . .
C32 C 0.3979(5) 0.8038(4) 0.5691(4) 0.0455(13) Uani 1 1 d . . .
H32 H 0.3741 0.7832 0.6127 0.055 Uiso 1 1 calc R . .
C33 C 0.9307(4) 0.6339(4) 0.7606(3) 0.0282(10) Uani 1 1 d . . .
C34 C 0.9663(4) 0.5579(5) 0.7827(5) 0.0496(14) Uani 1 1 d . . .
H34 H 0.9125 0.5058 0.7738 0.060 Uiso 1 1 calc R . .
C35 C 1.0827(4) 0.5550(5) 0.8189(5) 0.0510(14) Uani 1 1 d . . .
H35 H 1.1069 0.5002 0.8325 0.061 Uiso 1 1 calc R . .
C36 C 1.1590(4) 0.6298(5) 0.8341(4) 0.0536(15) Uani 1 1 d . . .
H36 H 1.2374 0.6281 0.8588 0.064 Uiso 1 1 calc R . .
C37 C 1.1244(5) 0.7087(5) 0.8141(7) 0.080(2) Uani 1 1 d . . .
H37 H 1.1790 0.7615 0.8252 0.096 Uiso 1 1 calc R . .
C38 C 1.0096(5) 0.7121(5) 0.7777(5) 0.0567(16) Uani 1 1 d . . .
H38 H 0.9858 0.7674 0.7647 0.068 Uiso 1 1 calc R . .
C39 C 0.7442(4) 0.5426(4) 0.5663(3) 0.0306(10) Uani 1 1 d . . .
C42 C 0.6772(6) 0.4012(5) 0.3492(4) 0.0607(17) Uani 1 1 d . . .
H42 H 0.6655 0.3584 0.2785 0.058(17) Uiso 1 1 d R A .
C40A C 0.6391(11) 0.4996(15) 0.5094(10) 0.063(5) Uani 0.50 1 d P A 1
H40A H 0.5822 0.5178 0.5427 0.075 Uiso 0.50 1 calc PR A 1
C41A C 0.6082(16) 0.4272(16) 0.4004(14) 0.071(6) Uani 0.50 1 d P A 1
H41A H 0.5310 0.3963 0.3634 0.085 Uiso 0.50 1 calc PR A 1
C43A C 0.7956(11) 0.4541(14) 0.4092(9) 0.076(5) Uani 0.50 1 d P A 1
H43A H 0.8491 0.4426 0.3723 0.091 Uiso 0.50 1 calc PR A 1
C44A C 0.8296(9) 0.5194(12) 0.5173(9) 0.060(4) Uani 0.50 1 d P A 1
H44A H 0.9069 0.5478 0.5573 0.072 Uiso 0.50 1 calc PR A 1
C40B C 0.6468(10) 0.5490(11) 0.4920(10) 0.041(3) Uani 0.50 1 d P A 2
H40B H 0.6072 0.6063 0.5160 0.049 Uiso 0.50 1 calc PR A 2
C41B C 0.6109(12) 0.4735(12) 0.3875(12) 0.043(3) Uani 0.50 1 d P A 2
H41B H 0.5398 0.4716 0.3418 0.051 Uiso 0.50 1 calc PR A 2
C43B C 0.7596(13) 0.3853(11) 0.4179(9) 0.062(4) Uani 0.50 1 d P A 2
H43B H 0.7939 0.3243 0.3929 0.074 Uiso 0.50 1 calc PR A 2
C44B C 0.7946(11) 0.4597(10) 0.5266(9) 0.052(3) Uani 0.50 1 d P A 2
H44B H 0.8565 0.4504 0.5736 0.062 Uiso 0.50 1 calc PR A 2
Cl1 Cl 0.80655(16) 0.82203(14) 0.62309(13) 0.0653(4) Uani 1 1 d . A .
O1 O 0.9024(3) 0.9272(3) 0.9506(3) 0.0384(8) Uani 1 1 d D . .
H1 H 0.944(6) 0.975(6) 0.956(7) 0.14(4) Uiso 1 1 d D . .
O2 O 0.7059(3) 0.8657(3) 1.2107(2) 0.0387(8) Uani 1 1 d D . .
H2 H 0.736(5) 0.906(4) 1.2751(19) 0.07(2) Uiso 1 1 d D . .
P1 P 0.59753(10) 0.90428(9) 0.73908(8) 0.0258(2) Uani 1 1 d . A .
P2 P 0.78273(9) 0.63963(9) 0.70624(9) 0.0256(2) Uani 1 1 d . A .
Pt1 Pt 0.725552(14) 0.795065(13) 0.737286(13) 0.02618(7) Uani 1 1 d . . .
C1AN C 0.8448(7) 1.0211(6) 1.5190(5) 0.076(2) Uani 1 1 d . . .
C2AN C 0.8837(8) 1.0758(7) 1.6336(5) 0.104(3) Uani 1 1 d . . .
H2A1 H 0.9554 1.1219 1.6599 0.156 Uiso 1 1 calc R . .
H2A2 H 0.8948 1.0249 1.6590 0.156 Uiso 1 1 calc R . .
H2A3 H 0.8273 1.1176 1.6598 0.156 Uiso 1 1 calc R . .
N1 N 0.8139(7) 0.9799(6) 1.4300(4) 0.102(2) Uani 1 1 d . . .
C3AN C -0.0002(6) 0.3608(5) 0.8921(6) 0.0627(17) Uani 1 1 d . . .
C4AN C 0.1064(6) 0.3526(7) 0.9514(7) 0.088(2) Uani 1 1 d . . .
H4A1 H 0.1631 0.3543 0.9182 0.132 Uiso 1 1 calc R . .
H4A2 H 0.1007 0.2866 0.9526 0.132 Uiso 1 1 calc R . .
H4A3 H 0.1287 0.4113 1.0243 0.132 Uiso 1 1 calc R . .
N2 N -0.0841(6) 0.3673(6) 0.8450(7) 0.108(3) Uani 1 1 d . . .
C5AN C 0.3209(6) 0.3777(7) 0.7753(8) 0.079(2) Uani 1 1 d . . .
C6AN C 0.3179(10) 0.3072(10) 0.6698(9) 0.151(5) Uani 1 1 d . . .
H6A1 H 0.3927 0.2873 0.6701 0.226 Uiso 1 1 calc R . .
H6A2 H 0.2964 0.3411 0.6261 0.226 Uiso 1 1 calc R . .
H6A3 H 0.2624 0.2445 0.6404 0.226 Uiso 1 1 calc R . .
N3 N 0.3266(7) 0.4353(7) 0.8600(7) 0.103(2) Uani 1 1 d . . .
C7AN C 0.9864(19) 0.6840(18) 0.4430(19) 0.112(6) Uiso 0.50 1 d PD B 1
C8AN C 0.9259(16) 0.6134(15) 0.4559(15) 0.102(6) Uiso 0.50 1 d PD B 1
H8A1 H 0.9094 0.6505 0.5231 0.152 Uiso 0.50 1 calc PR B 1
H8A2 H 0.9710 0.5592 0.4569 0.152 Uiso 0.50 1 calc PR B 1
H8A3 H 0.8549 0.5808 0.3968 0.152 Uiso 0.50 1 calc PR B 1
N4A N 1.008(3) 0.737(2) 0.415(2) 0.133(9) Uiso 0.50 1 d PD B 1
C7BN C 1.040(2) 0.755(2) 0.497(2) 0.134(8) Uiso 0.50 1 d PD C 2
C8BN C 0.980(4) 0.745(4) 0.395(3) 0.27(4) Uiso 0.50 1 d PD C 2
H8B1 H 0.8983 0.7304 0.3797 0.399 Uiso 0.50 1 calc PR C 2
H8B2 H 1.0030 0.6882 0.3392 0.399 Uiso 0.50 1 calc PR C 2
H8B3 H 0.9984 0.8110 0.3959 0.399 Uiso 0.50 1 calc PR C 2
N4B N 1.087(3) 0.765(3) 0.580(2) 0.226(13) Uiso 0.50 1 d PD C 2

loop_
_atom_site_aniso_label
_atom_site_aniso_U_11
_atom_site_aniso_U_22
_atom_site_aniso_U_33
_atom_site_aniso_U_23
_atom_site_aniso_U_13
_atom_site_aniso_U_12
C1 0.028(2) 0.020(2) 0.0178(19) 0.0088(17) 0.0086(16) 0.0018(17)
C2 0.0165(19) 0.026(2) 0.024(2) 0.0131(18) 0.0039(16) 0.0002(17)
C3 0.022(2) 0.023(2) 0.026(2) 0.0111(18) 0.0067(17) 0.0018(17)
C4 0.033(2) 0.028(2) 0.038(2) 0.015(2) 0.013(2) 0.007(2)
C5 0.041(3) 0.025(2) 0.045(3) 0.020(2) 0.016(2) 0.005(2)
C6 0.031(2) 0.033(3) 0.042(3) 0.026(2) 0.015(2) 0.006(2)
C7 0.024(2) 0.026(2) 0.024(2) 0.0158(18) 0.0079(17) 0.0043(17)
C8 0.025(2) 0.027(2) 0.023(2) 0.0158(18) 0.0098(17) 0.0038(18)
C9 0.026(2) 0.020(2) 0.0154(18) 0.0083(16) 0.0042(16) -0.0006(17)
C10 0.023(2) 0.025(2) 0.0212(19) 0.0107(17) 0.0075(16) -0.0012(17)
C11 0.025(2) 0.025(2) 0.025(2) 0.0100(18) 0.0080(17) 0.0028(18)
C12 0.029(2) 0.024(2) 0.023(2) 0.0117(18) 0.0043(17) 0.0028(18)
C13 0.029(2) 0.016(2) 0.0176(18) 0.0074(16) 0.0070(16) -0.0002(17)
C14 0.025(2) 0.019(2) 0.0136(17) 0.0044(16) 0.0049(15) -0.0024(17)
C15 0.028(2) 0.022(2) 0.024(2) 0.0133(18) 0.0080(17) 0.0059(18)
C16 0.023(2) 0.027(2) 0.032(2) 0.014(2) 0.0066(18) 0.0046(18)
C17 0.025(2) 0.033(3) 0.039(3) 0.016(2) 0.000(2) 0.001(2)
C18 0.031(2) 0.040(3) 0.024(2) 0.012(2) -0.0023(19) 0.004(2)
C19 0.032(2) 0.037(3) 0.026(2) 0.020(2) 0.0048(19) 0.009(2)
C20 0.025(2) 0.026(2) 0.023(2) 0.0136(18) 0.0081(17) 0.0077(18)
C21 0.046(3) 0.030(2) 0.025(2) 0.0186(19) 0.020(2) 0.007(2)
C22 0.044(3) 0.037(3) 0.055(3) 0.026(3) 0.023(3) 0.006(2)
C23 0.046(3) 0.042(3) 0.064(4) 0.026(3) 0.012(3) -0.012(3)
C24 0.061(4) 0.029(3) 0.050(3) 0.021(2) 0.018(3) -0.002(3)
C25 0.065(3) 0.029(3) 0.034(2) 0.020(2) 0.023(2) 0.014(2)
C26 0.043(3) 0.032(3) 0.027(2) 0.019(2) 0.015(2) 0.008(2)
C27 0.056(3) 0.027(2) 0.021(2) 0.0147(19) 0.013(2) 0.017(2)
C28 0.107(5) 0.040(3) 0.033(3) 0.021(3) 0.020(3) 0.005(3)
C29 0.138(7) 0.049(4) 0.029(3) 0.022(3) 0.018(4) 0.016(4)
C30 0.104(6) 0.056(4) 0.023(3) 0.016(3) 0.008(3) 0.040(4)
C31 0.061(4) 0.066(4) 0.034(3) 0.007(3) 0.003(3) 0.020(3)
C32 0.053(3) 0.052(3) 0.021(2) 0.012(2) 0.008(2) 0.009(3)
C33 0.028(2) 0.031(2) 0.023(2) 0.0089(19) 0.0125(18) 0.0061(19)
C34 0.032(3) 0.056(4) 0.072(4) 0.043(3) 0.010(3) 0.005(3)
C35 0.033(3) 0.069(4) 0.072(4) 0.051(3) 0.016(3) 0.013(3)
C36 0.029(3) 0.077(4) 0.050(3) 0.028(3) 0.010(2) 0.011(3)
C37 0.033(3) 0.055(4) 0.148(7) 0.046(5) 0.031(4) -0.001(3)
C38 0.035(3) 0.040(3) 0.095(5) 0.033(3) 0.022(3) 0.005(2)
C39 0.037(3) 0.028(2) 0.028(2) 0.011(2) 0.016(2) 0.003(2)
C42 0.069(4) 0.070(4) 0.025(3) 0.010(3) 0.013(3) 0.008(3)
C40A 0.033(7) 0.115(15) 0.026(6) 0.021(8) 0.013(5) 0.015(8)
C41A 0.039(8) 0.087(15) 0.045(9) 0.013(9) -0.012(6) -0.015(9)
C43A 0.052(8) 0.104(13) 0.026(6) -0.008(7) 0.023(5) -0.015(8)
C44A 0.035(6) 0.077(10) 0.033(6) -0.005(6) 0.021(5) -0.016(6)
C40B 0.028(6) 0.059(8) 0.029(6) 0.017(6) 0.008(4) 0.009(5)
C41B 0.021(5) 0.050(9) 0.035(7) 0.009(6) -0.001(4) 0.001(6)
C43B 0.080(10) 0.046(8) 0.032(6) -0.001(6) 0.015(6) 0.021(7)
C44B 0.055(8) 0.059(8) 0.033(6) 0.019(6) 0.009(5) 0.019(7)
Cl1 0.0934(12) 0.0688(10) 0.0634(9) 0.0410(9) 0.0512(9) 0.0324(9)
O1 0.0312(18) 0.040(2) 0.046(2) 0.0202(17) 0.0164(15) -0.0045(15)
O2 0.045(2) 0.056(2) 0.0193(16) 0.0229(16) 0.0083(15) 0.0088(17)
P1 0.0368(6) 0.0242(6) 0.0224(5) 0.0140(5) 0.0134(5) 0.0069(5)
P2 0.0278(6) 0.0235(6) 0.0261(5) 0.0104(5) 0.0123(5) 0.0051(5)
Pt1 0.03384(11) 0.02572(10) 0.02878(10) 0.01652(8) 0.01809(7) 0.00784(7)
C1AN 0.095(5) 0.072(5) 0.048(4) 0.026(4) 0.013(4) 0.028(4)
C2AN 0.120(7) 0.118(7) 0.034(3) 0.021(4) -0.003(4) 0.055(6)
N1 0.150(7) 0.092(5) 0.030(3) 0.015(3) 0.010(4) 0.016(5)
C3AN 0.051(4) 0.063(4) 0.100(5) 0.059(4) 0.025(4) 0.014(3)
C4AN 0.065(5) 0.085(6) 0.109(6) 0.052(5) 0.012(4) 0.026(4)
N2 0.070(4) 0.127(7) 0.173(8) 0.124(7) 0.009(5) 0.005(4)
C5AN 0.060(4) 0.094(6) 0.086(6) 0.050(5) 0.016(4) 0.013(4)
C6AN 0.133(10) 0.169(12) 0.107(8) 0.029(8) 0.049(7) 0.005(9)
N3 0.092(5) 0.119(7) 0.097(6) 0.053(5) 0.026(5) 0.008(5)

loop_
_atom_type_symbol
_atom_type_description
_atom_type_scat_dispersion_real
_atom_type_scat_dispersion_imag
_atom_type_scat_source
C C 0.0033 0.0016 'International Tables Vol C Tables 4.2.6.8 and 6.1.1.4'
H H 0.0000 0.0000 'International Tables Vol C Tables 4.2.6.8 and 6.1.1.4'
N N 0.0061 0.0033 'International Tables Vol C Tables 4.2.6.8 and 6.1.1.4'
O O 0.0106 0.0060 'International Tables Vol C Tables 4.2.6.8 and 6.1.1.4'
P P 0.1023 0.0942 'International Tables Vol C Tables 4.2.6.8 and 6.1.1.4'
Cl Cl 0.1484 0.1585 'International Tables Vol C Tables 4.2.6.8 and 6.1.1.4'
Pt Pt -1.7033 8.3905 'International Tables Vol C Tables 4.2.6.8 and 6.1.1.4'

loop_
_geom_angle_atom_site_label_1
_geom_angle_atom_site_label_2
_geom_angle_atom_site_label_3
_geom_angle
C2 C1 C14 108.5(3)
C2 C1 C15 102.1(3)
C14 C1 C15 102.1(3)
C2 C1 Pt1 111.3(3)
C14 C1 Pt1 111.8(3)
C15 C1 Pt1 120.0(3)
C3 C2 C7 119.5(4)
C3 C2 C1 124.5(4)
C7 C2 C1 115.7(4)
C2 C3 C4 120.4(4)
C2 C3 P2 111.9(3)
C4 C3 P2 127.5(3)
C5 C4 C3 119.5(4)
C5 C4 H4 120.3
C3 C4 H4 120.3
C4 C5 C6 120.8(4)
C4 C5 H5 119.6
C6 C5 H5 119.6
C7 C6 C5 119.0(4)
C7 C6 H6 120.5
C5 C6 H6 120.5
C6 C7 C2 120.4(4)
C6 C7 C8 127.3(4)
C2 C7 C8 112.2(4)
C7 C8 C9 107.6(3)
C7 C8 C20 104.6(3)
C9 C8 C20 104.0(3)
C7 C8 H8 113.2
C9 C8 H8 113.2
C20 C8 H8 113.2
C10 C9 C14 119.8(4)
C10 C9 C8 127.8(4)
C14 C9 C8 112.1(3)
C9 C10 C11 119.7(4)
C9 C10 H10 120.1
C11 C10 H10 120.1
C12 C11 C10 120.7(4)
C12 C11 H11 119.7
C10 C11 H11 119.7
C11 C12 C13 119.7(4)
C11 C12 H12 120.1
C13 C12 H12 120.1
C14 C13 C12 120.1(4)
C14 C13 P1 112.5(3)
C12 C13 P1 127.3(3)
C13 C14 C9 119.9(4)
C13 C14 C1 124.5(4)
C9 C14 C1 115.3(3)
C16 C15 C20 119.5(4)
C16 C15 C1 128.3(4)
C20 C15 C1 112.2(4)
O1 C16 C15 120.3(4)
O1 C16 C17 119.8(4)
C15 C16 C17 119.9(4)
C18 C17 C16 120.1(4)
C18 C17 H17 119.9
C16 C17 H17 119.9
C17 C18 C19 121.4(4)
C17 C18 H18 119.3
C19 C18 H18 119.3
O2 C19 C18 124.0(4)
O2 C19 C20 117.3(4)
C18 C19 C20 118.6(4)
C19 C20 C15 120.5(4)
C19 C20 C8 124.7(4)
C15 C20 C8 114.7(3)
C26 C21 C22 119.1(4)
C26 C21 P1 122.1(4)
C22 C21 P1 118.7(4)
C23 C22 C21 119.3(5)
C23 C22 H22 120.4
C21 C22 H22 120.4
C24 C23 C22 121.1(5)
C24 C23 H23 119.5
C22 C23 H23 119.5
C23 C24 C25 120.5(5)
C23 C24 H24 119.8
C25 C24 H24 119.8
C24 C25 C26 119.6(5)
C24 C25 H25 120.2
C26 C25 H25 120.2
C25 C26 C21 120.5(5)
C25 C26 H26 119.8
C21 C26 H26 119.8
C32 C27 C28 119.6(5)
C32 C27 P1 121.2(4)
C28 C27 P1 119.0(4)
C27 C28 C29 120.4(7)
C27 C28 H28 119.8
C29 C28 H28 119.8
C30 C29 C28 119.8(6)
C30 C29 H29 120.1
C28 C29 H29 120.1
C31 C30 C29 120.7(6)
C31 C30 H30 119.7
C29 C30 H30 119.7
C30 C31 C32 120.2(7)
C30 C31 H31 119.9
C32 C31 H31 119.9
C27 C32 C31 119.3(6)
C27 C32 H32 120.4
C31 C32 H32 120.4
C34 C33 C38 119.5(5)
C34 C33 P2 123.8(4)
C38 C33 P2 116.7(4)
C33 C34 C35 120.7(5)
C33 C34 H34 119.7
C35 C34 H34 119.7
C36 C35 C34 119.9(5)
C36 C35 H35 120.1
C34 C35 H35 120.1
C35 C36 C37 120.2(5)
C35 C36 H36 119.9
C37 C36 H36 119.9
C36 C37 C38 120.5(6)
C36 C37 H37 119.7
C38 C37 H37 119.7
C33 C38 C37 119.2(6)
C33 C38 H38 120.4
C37 C38 H38 120.4
C40A C39 C44B 99.5(10)
C40A C39 C44A 119.9(8)
C44B C39 C44A 45.3(7)
C40A C39 C40B 37.5(8)
C44B C39 C40B 116.0(8)
C44A C39 C40B 106.3(8)
C40A C39 P2 121.4(6)
C44B C39 P2 124.7(6)
C44A C39 P2 118.5(5)
C40B C39 P2 119.2(6)
C41A C42 C43B 98.8(11)
C41A C42 C41B 35.0(9)
C43B C42 C41B 119.1(9)
C41A C42 C43A 116.4(10)
C43B C42 C43A 49.0(9)
C41B C42 C43A 106.7(10)
C41A C42 H42 130.4
C43B C42 H42 117.2
C41B C42 H42 123.4
C43A C42 H42 113.0
C39 C40A C41A 121.8(13)
C39 C40A H40A 119.1
C41A C40A H40A 119.1
C42 C41A C40A 123.4(15)
C42 C41A H41A 118.3
C40A C41A H41A 118.3
C44A C43A C42 121.2(10)
C44A C43A H43A 119.4
C42 C43A H43A 119.4
C43A C44A C39 116.9(10)
C43A C44A H44A 121.5
C39 C44A H44A 121.5
C41B C40B C39 120.8(11)
C41B C40B H40B 119.6
C39 C40B H40B 119.6
C42 C41B C40B 119.7(12)
C42 C41B H41B 120.1
C40B C41B H41B 120.1
C42 C43B C44B 119.5(10)
C42 C43B H43B 120.3
C44B C43B H43B 120.3
C39 C44B C43B 122.5(10)
C39 C44B H44B 118.8
C43B C44B H44B 118.8
C16 O1 H1 136(7)
C19 O2 H2 113(5)
C13 P1 C21 107.98(19)
C13 P1 C27 106.8(2)
C21 P1 C27 104.2(2)
C13 P1 Pt1 102.57(14)
C21 P1 Pt1 121.78(16)
C27 P1 Pt1 112.62(15)
C39 P2 C3 107.6(2)
C39 P2 C33 104.3(2)
C3 P2 C33 108.3(2)
C39 P2 Pt1 114.01(16)
C3 P2 Pt1 101.53(14)
C33 P2 Pt1 120.41(16)
C1 Pt1 P2 85.02(11)
C1 Pt1 P1 85.68(12)
P2 Pt1 P1 155.40(4)
C1 Pt1 Cl1 172.01(12)
P2 Pt1 Cl1 96.85(5)
P1 Pt1 Cl1 95.50(5)
N1 C1AN C2AN 178.9(9)
C1AN C2AN H2A1 109.5
C1AN C2AN H2A2 109.5
H2A1 C2AN H2A2 109.5
C1AN C2AN H2A3 109.5
H2A1 C2AN H2A3 109.5
H2A2 C2AN H2A3 109.5
C1AN N1 H2 171(2)
N2 C3AN C4AN 179.8(8)
C3AN C4AN H4A1 109.5
C3AN C4AN H4A2 109.5
H4A1 C4AN H4A2 109.5
C3AN C4AN H4A3 109.5
H4A1 C4AN H4A3 109.5
H4A2 C4AN H4A3 109.5
N3 C5AN C6AN 177.9(11)
C5AN C6AN H6A1 109.5
C5AN C6AN H6A2 109.5
H6A1 C6AN H6A2 109.5
C5AN C6AN H6A3 109.5
H6A1 C6AN H6A3 109.5
H6A2 C6AN H6A3 109.5
N4A C7AN C8AN 162(3)
N4B C7BN C8BN 178(4)
C7BN C8BN H8B1 109.5
C7BN C8BN H8B2 109.5
H8B1 C8BN H8B2 109.5
C7BN C8BN H8B3 109.4
H8B1 C8BN H8B3 109.5
H8B2 C8BN H8B3 109.5

loop_
_geom_bond_atom_site_label_1
_geom_bond_atom_site_label_2
_geom_bond_distance
C1 C2 1.510(6)
C1 C14 1.520(6)
C1 C15 1.562(5)
C1 Pt1 2.085(4)
C2 C3 1.372(6)
C2 C7 1.406(6)
C3 C4 1.406(6)
C3 P2 1.818(4)
C4 C5 1.375(7)
C4 H4 0.9500
C5 C6 1.405(7)
C5 H5 0.9500
C6 C7 1.383(6)
C6 H6 0.9500
C7 C8 1.519(6)
C8 C9 1.524(6)
C8 C20 1.532(6)
C8 H8 1.0000
C9 C10 1.373(6)
C9 C14 1.412(6)
C10 C11 1.400(6)
C10 H10 0.9500
C11 C12 1.372(6)
C11 H11 0.9500
C12 C13 1.399(6)
C12 H12 0.9500
C13 C14 1.375(6)
C13 P1 1.814(4)
C15 C16 1.385(6)
C15 C20 1.404(6)
C16 O1 1.381(6)
C16 C17 1.386(6)
C17 C18 1.379(7)
C17 H17 0.9500
C18 C19 1.380(7)
C18 H18 0.9500
C19 O2 1.378(6)
C19 C20 1.392(6)
C21 C26 1.388(6)
C21 C22 1.391(7)
C21 P1 1.816(5)
C22 C23 1.383(7)
C22 H22 0.9500
C23 C24 1.358(8)
C23 H23 0.9500
C24 C25 1.371(8)
C24 H24 0.9500
C25 C26 1.384(7)
C25 H25 0.9500
C26 H26 0.9500
C27 C32 1.372(8)
C27 C28 1.381(7)
C27 P1 1.820(4)
C28 C29 1.383(9)
C28 H28 0.9500
C29 C30 1.364(11)
C29 H29 0.9500
C30 C31 1.355(10)
C30 H30 0.9500
C31 C32 1.408(7)
C31 H31 0.9500
C32 H32 0.9500
C33 C34 1.350(7)
C33 C38 1.386(7)
C33 P2 1.820(4)
C34 C35 1.410(7)
C34 H34 0.9500
C35 C36 1.340(8)
C35 H35 0.9500
C36 C37 1.369(9)
C36 H36 0.9500
C37 C38 1.394(8)
C37 H37 0.9500
C38 H38 0.9500
C39 C40A 1.307(15)
C39 C44B 1.328(12)
C39 C44A 1.415(11)
C39 C40B 1.441(13)
C39 P2 1.816(4)
C42 C41A 1.26(2)
C42 C43B 1.347(14)
C42 C41B 1.357(17)
C42 C43A 1.479(14)
C42 H42 0.9116
C40A C41A 1.40(2)
C40A H40A 0.9500
C41A H41A 0.9500
C43A C44A 1.374(15)
C43A H43A 0.9500
C44A H44A 0.9500
C40B C41B 1.36(2)
C40B H40B 0.9500
C41B H41B 0.9500
C43B C44B 1.406(15)
C43B H43B 0.9500
C44B H44B 0.9500
Cl1 Pt1 2.3942(15)
O1 H1 0.83(2)
O2 H2 0.83(2)
P1 Pt1 2.2654(11)
P2 Pt1 2.2648(12)
C1AN N1 1.120(8)
C1AN C2AN 1.442(9)
C2AN H2A1 0.9800
C2AN H2A2 0.9800
C2AN H2A3 0.9800
N1 H2 1.97(2)
C3AN N2 1.122(8)
C3AN C4AN 1.421(9)
C4AN H4A1 0.9800
C4AN H4A2 0.9800
C4AN H4A3 0.9800
C5AN N3 1.131(10)
C5AN C6AN 1.418(13)
C6AN H6A1 0.9800
C6AN H6A2 0.9800
C6AN H6A3 0.9800
C7AN N4A 1.101(17)
C7AN C8AN 1.394(17)
C8AN H8A1 0.9800
C8AN H8A2 0.9800
C8AN H8A3 0.9800
C7BN N4B 1.157(18)
C7BN C8BN 1.453(19)
C8BN H8B1 0.9800
C8BN H8B2 0.9800
C8BN H8B3 0.9800

loop_
_geom_hbond_atom_site_label_D
_geom_hbond_atom_site_label_H
_geom_hbond_atom_site_label_A
_geom_hbond_distance_DH
_geom_hbond_distance_HA
_geom_hbond_distance_DA
_geom_hbond_angle_DHA
_geom_hbond_site_symmetry_A
O1 H1 O1 0.83(2) 2.07(6) 2.766(7) 141(8) 2_777
O2 H2 N1 0.83(2) 1.97(2) 2.792(6) 170(7) .
